data_2005122
loop_
_publ_author_name
'Parvez, M.'
'Sabir, A. P.'

_publ_contact_author
;
    Masood Parvez
    Department of Chemistry
    University of Calgary
    2500 University Drive N.W.
    Calgary, Alberta, Canada T2N 1N4
;
_publ_section_title
;
 Clemizoledichlorozinc(II)
;
_journal_issue 7
_journal_name_full 'Acta Crystallographica Section C'
_journal_page_first 1651
_journal_page_last 1653
_journal_paper_doi 10.1107/S0108270196003605
_journal_volume 52
_journal_year 1996
_chemical_formula_analytical 'C19 H20 Cl3 N3 Zn '
_chemical_formula_moiety '[ZnCl~2~(C~19~H~20~Cl~1~N~3~)] '
_chemical_formula_structural 'C19 H20 Cl N3. Zn Cl2 '
_chemical_formula_sum 'C19 H20 Cl3 N3 Zn'
_chemical_formula_weight 462.13
_space_group_IT_number 14
_symmetry_cell_setting monoclinic
_symmetry_space_group_name_Hall '-P 2yn'
_symmetry_space_group_name_H-M 'P 1 21/n 1'
_cell_angle_alpha 90.00
_cell_angle_beta 113.38(2)
_cell_angle_gamma 90.00
_cell_formula_units_Z 4
_cell_length_a 12.365(3)
_cell_length_b 13.192(3)
_cell_length_c 13.373(2)
_cell_measurement_reflns_used 25
_cell_measurement_temperature 170
_cell_measurement_theta_max 15.0
_cell_measurement_theta_min 10.0
_cell_volume 2002.3(8)
_computing_cell_refinement 'MSC/AFC Diffractometer Control Software'
_computing_data_collection
;MSC/AFC Diffractometer Control Software (Molecular Structure Corporation,
1988)
;
_computing_data_reduction 'TEXSAN (Molecular Structure Corporation, 1994)'
_computing_publication_material TEXSAN
_computing_structure_refinement TEXSAN
_computing_structure_solution 'SAPI91 (Hai-Fu, 1991)'
_diffrn_ambient_temperature 170
_diffrn_measurement_device 'Rigaku AFC-6S'
_diffrn_measurement_method '\w/2\q scans'
_diffrn_radiation_monochromator graphite
_diffrn_radiation_source 'X-ray tube'
_diffrn_radiation_type 'Mo K\a '
_diffrn_radiation_wavelength 0.71069
_diffrn_reflns_av_R_equivalents 0.0384
_diffrn_reflns_limit_h_max 14
_diffrn_reflns_limit_h_min 0
_diffrn_reflns_limit_k_max 15
_diffrn_reflns_limit_k_min 0
_diffrn_reflns_limit_l_max 14
_diffrn_reflns_limit_l_min -15
_diffrn_reflns_number 3898
_diffrn_reflns_theta_max 25.0
_diffrn_reflns_theta_min 2.0
_diffrn_standards_decay_% 0.29
_diffrn_standards_interval_count 200
_diffrn_standards_number 3
_exptl_absorpt_coefficient_mu 1.635
_exptl_absorpt_correction_T_max 1.000
_exptl_absorpt_correction_T_min 0.925
_exptl_absorpt_correction_type ' \y-scan (North, Phillips & Mathews, 1968) '
_exptl_absorpt_process_details ' \y-scan (3 reflections) '
_exptl_crystal_colour colourless
_exptl_crystal_density_diffrn 1.533
_exptl_crystal_density_meas ?
_exptl_crystal_description prism
_exptl_crystal_F_000 944.00
_exptl_crystal_size_max 0.48
_exptl_crystal_size_mid 0.22
_exptl_crystal_size_min 0.20
_refine_diff_density_max 0.27
_refine_diff_density_min -0.26
_refine_ls_extinction_method none
_refine_ls_goodness_of_fit_obs 1.273
_refine_ls_hydrogen_treatment 'H atoms riding with C-H 0.95 \%A'
_refine_ls_matrix_type full
_refine_ls_number_parameters 235
_refine_ls_number_reflns 1925
_refine_ls_R_factor_obs 0.0330
_refine_ls_shift/esd_max 0.0063
_refine_ls_structure_factor_coef F
_refine_ls_weighting_details 'w = 1/[\s^2^(Fo) + 0.018(Fo^2^)]'
_refine_ls_weighting_scheme calc
_refine_ls_wR_factor_obs 0.0310
_reflns_number_observed 1925
_reflns_number_total 3719
_reflns_observed_criterion '[I > 3.0\s(I)] '
_cod_data_source_file fg1168.cif
_cod_data_source_block Clemizole_Zn_Complex
_cod_depositor_comments
;
The following automatic conversions were performed:

'_exptl_crystal_density_meas' value ' not measured ' was changed to
'?' - the value is perceived as not measured.

Automatic conversion script
Id: cif_fix_values 3008 2015-01-20 13:52:24Z robertas 

The following automatic conversions were performed:

'_refine_ls_weighting_scheme' value 'w = 1/[\s^2^(Fo) +
0.018(Fo^2^)]' was changed to 'calc'. New tag
'_refine_ls_weighting_details' was created. The value of the new tag
was set to 'w = 1/[\s^2^(Fo) + 0.018(Fo^2^)]'.

Automatic conversion script
Id: cif_fix_values 3143 2015-03-26 13:38:13Z robertas 
;
_cod_original_sg_symbol_H-M 'P 21/n     '
_cod_original_formula_sum 'C19 H20 Cl3 N3 Zn '
_cod_database_code 2005122

loop_
_symmetry_equiv_pos_as_xyz
'   +x,   +y,   +z'
1/2-x,1/2+y,1/2-z
'   -x,   -y,   -z'
1/2+x,1/2-y,1/2+z

loop_
_atom_site_aniso_label
_atom_site_aniso_U_11
_atom_site_aniso_U_22
_atom_site_aniso_U_33
_atom_site_aniso_U_12
_atom_site_aniso_U_13
_atom_site_aniso_U_23
Zn(1) 0.0281(3) 0.0325(3) 0.0408(3) 0.0027(3) 0.0162(2) 0.0115(3)
Cl(1) 0.0531(9) 0.0620(10) 0.0700(10) -0.0208(8) -0.0100(8) 0.0261(9)
Cl(2) 0.0668(10) 0.0483(9) 0.0920(10) 0.0180(8) 0.0519(9) 0.0052(9)
Cl(3) 0.0496(9) 0.0516(9) 0.0632(10) -0.0244(7) -0.0040(7) 0.0170(8)
N(1) 0.024(2) 0.025(2) 0.025(2) 0.002(2) 0.009(2) 0.008(2)
N(2) 0.031(2) 0.026(2) 0.023(2) -0.005(2) 0.013(2) 0.002(2)
N(3) 0.026(2) 0.023(2) 0.027(2) 0.003(2) 0.013(2) 0.001(2)
C(1) 0.033(3) 0.024(3) 0.027(3) 0.004(2) 0.016(2) 0.000(2)
C(2) 0.031(3) 0.023(3) 0.023(3) 0.001(2) 0.012(2) 0.004(2)
C(3) 0.028(2) 0.028(3) 0.031(3) 0.004(2) 0.010(2) 0.000(2)
C(4) 0.039(3) 0.029(3) 0.027(3) 0.000(2) 0.010(2) 0.006(2)
C(5) 0.045(3) 0.030(3) 0.029(3) -0.005(2) 0.020(2) 0.002(2)
C(6) 0.031(3) 0.029(3) 0.033(3) 0.000(2) 0.019(2) -0.001(2)
C(7) 0.030(3) 0.020(2) 0.020(2) -0.001(2) 0.009(2) -0.002(2)
C(8) 0.035(3) 0.031(3) 0.039(3) 0.015(2) 0.021(2) 0.007(2)
C(9) 0.022(2) 0.029(3) 0.034(3) 0.004(2) 0.012(2) 0.008(2)
C(10) 0.030(2) 0.040(3) 0.042(3) 0.008(3) 0.020(2) 0.014(3)
C(11) 0.023(3) 0.052(4) 0.049(3) 0.002(3) 0.012(2) 0.024(3)
C(12) 0.034(3) 0.038(3) 0.037(3) -0.009(2) 0.001(2) 0.020(3)
C(13) 0.035(3) 0.032(3) 0.039(3) 0.001(2) 0.010(2) 0.004(2)
C(14) 0.024(2) 0.035(3) 0.038(3) 0.001(2) 0.014(2) 0.005(2)
C(15) 0.041(3) 0.029(3) 0.039(3) 0.005(2) 0.021(2) 0.009(2)
C(16) 0.044(3) 0.039(3) 0.032(3) -0.002(2) 0.011(2) -0.002(2)
C(17) 0.074(4) 0.047(4) 0.040(3) 0.004(3) 0.029(3) 0.004(3)
C(18) 0.050(3) 0.049(4) 0.046(3) 0.005(3) 0.027(3) 0.018(3)
C(19) 0.043(3) 0.028(3) 0.032(3) -0.006(2) 0.015(2) 0.007(2)

loop_
_atom_site_label
_atom_site_fract_x
_atom_site_fract_y
_atom_site_fract_z
_atom_site_U_iso_or_equiv
_atom_site_thermal_displace_type
Zn(1) 0.57032(5) 0.22647(4) 0.11796(5) 0.0330(1) Uij
Cl(1) 0.4228(1) 0.1299(1) 0.0166(1) 0.0725(5) Uij
Cl(2) 0.5364(1) 0.3677(1) 0.1914(1) 0.0626(5) Uij
Cl(3) 1.3463(1) 0.4869(1) 0.4352(1) 0.0631(5) Uij
N(1) 0.6993(3) 0.2568(3) 0.0645(3) 0.025(1) Uij
N(2) 0.7061(3) 0.1309(3) 0.2299(3) 0.026(1) Uij
N(3) 0.8840(3) 0.2284(3) 0.0855(3) 0.025(1) Uij
C(1) 0.7929(4) 0.1987(3) 0.1108(3) 0.027(1) Uij
C(2) 0.7298(4) 0.3297(3) 0.0054(3) 0.025(1) Uij
C(3) 0.6649(4) 0.4095(3) -0.0593(4) 0.029(1) Uij
C(4) 0.7192(4) 0.4683(3) -0.1112(3) 0.033(1) Uij
C(5) 0.8347(4) 0.4488(3) -0.0993(4) 0.033(1) Uij
C(6) 0.9007(4) 0.3709(3) -0.0346(3) 0.029(1) Uij
C(7) 0.8451(4) 0.3119(3) 0.0160(3) 0.024(1) Uij
C(8) 1.0054(4) 0.1901(3) 0.1295(4) 0.033(1) Uij
C(9) 1.0901(3) 0.2642(3) 0.2082(3) 0.028(1) Uij
C(10) 1.2058(4) 0.2673(4) 0.2156(4) 0.036(1) Uij
C(11) 1.2851(4) 0.3350(4) 0.2875(4) 0.042(2) Uij
C(12) 1.2482(4) 0.3985(4) 0.3488(4) 0.040(2) Uij
C(13) 1.1344(4) 0.3956(3) 0.3431(4) 0.037(1) Uij
C(14) 1.0563(4) 0.3269(3) 0.2729(4) 0.032(1) Uij
C(15) 0.7882(4) 0.1089(3) 0.1775(4) 0.035(1) Uij
C(16) 0.7643(4) 0.1851(4) 0.3353(4) 0.040(2) Uij
C(17) 0.6817(5) 0.1684(4) 0.3935(4) 0.052(2) Uij
C(18) 0.6047(4) 0.0778(4) 0.3351(4) 0.046(2) Uij
C(19) 0.6612(4) 0.0378(3) 0.2612(4) 0.034(1) Uij
H(3) 0.5863 0.4227 -0.0674 0.0352 Uij
H(4) 0.6772 0.5231 -0.1558 0.0392 Uij
H(5) 0.8690 0.4904 -0.1369 0.0401 Uij
H(6) 0.9798 0.3587 -0.0254 0.0346 Uij
H(10) 1.2301 0.2237 0.1720 0.0428 Uij
H(11) 1.3645 0.3371 0.2942 0.0501 Uij
H(13) 1.1102 0.4397 0.3865 0.0439 Uij
H(14) 0.9781 0.3229 0.2693 0.0379 Uij
H(81) 1.0080 0.1281 0.1664 0.0396 Uij
H(82) 1.0289 0.1786 0.0709 0.0396 Uij
H(151) 0.8645 0.0960 0.2317 0.0417 Uij
H(152) 0.7615 0.0513 0.1317 0.0417 Uij
H(161) 0.8399 0.1573 0.3761 0.0474 Uij
H(162) 0.7719 0.2554 0.3235 0.0474 Uij
H(171) 0.7254 0.1533 0.4683 0.0619 Uij
H(172) 0.6345 0.2267 0.3875 0.0619 Uij
H(181) 0.6050 0.0275 0.3861 0.0553 Uij
H(182) 0.5261 0.0989 0.2938 0.0553 Uij
H(191) 0.6048 0.0049 0.1992 0.0411 Uij
H(192) 0.7235 -0.0079 0.2989 0.0411 Uij

loop_
_atom_type_symbol
_atom_type_scat_dispersion_real
_atom_type_scat_dispersion_imag
_atom_type_scat_source
C 0.003 0.002 'International Tables'
H 0.000 0.000 'International Tables'
N 0.006 0.003 'International Tables'
Cl 0.148 0.159 'International Tables'
Zn 0.284 1.430 'International Tables'

loop_
_geom_angle_atom_site_label_1
_geom_angle_atom_site_label_2
_geom_angle_atom_site_label_3
_geom_angle
_geom_angle_publ_flag
Cl(1) Zn(1) Cl(2) 120.18(6) yes
Cl(1) Zn(1) N(1) 118.30(10) yes
Cl(1) Zn(1) N(2) 108.44(10) yes
Cl(2) Zn(1) N(1) 107.60(10) yes
Cl(2) Zn(1) N(2) 114.50(10) yes
N(1) Zn(1) N(2) 81.70(10) yes
Zn(1) N(1) C(1) 112.7(3) yes
Zn(1) N(1) C(2) 140.0(3) yes
C(1) N(1) C(2) 106.5(3) yes
Zn(1) N(2) C(15) 106.2(2) yes
Zn(1) N(2) C(16) 109.1(3) yes
Zn(1) N(2) C(19) 114.0(3) yes
C(15) N(2) C(16) 112.3(3) yes
C(15) N(2) C(19) 112.3(3) yes
C(16) N(2) C(19) 103.1(3) yes
C(1) N(3) C(7) 107.0(3) yes
C(1) N(3) C(8) 128.3(4) yes
C(7) N(3) C(8) 124.5(3) yes
N(1) C(1) N(3) 112.1(4) yes
N(1) C(1) C(15) 120.3(4) yes
N(3) C(1) C(15) 127.6(4) yes
N(1) C(2) C(3) 130.9(4) yes
N(1) C(2) C(7) 108.8(4) yes
C(3) C(2) C(7) 120.3(4) no
C(2) C(3) C(4) 117.4(4) no
C(3) C(4) C(5) 121.2(4) no
C(4) C(5) C(6) 122.1(4) no
C(5) C(6) C(7) 116.2(4) no
N(3) C(7) C(2) 105.7(4) yes
N(3) C(7) C(6) 131.5(4) yes
C(2) C(7) C(6) 122.8(4) no
N(3) C(8) C(9) 111.9(3) yes
C(8) C(9) C(10) 118.5(4) no
C(8) C(9) C(14) 121.8(4) no
C(10) C(9) C(14) 119.8(4) no
C(9) C(10) C(11) 119.4(4) no
C(10) C(11) C(12) 119.6(4) no
Cl(3) C(12) C(11) 119.7(4) no
Cl(3) C(12) C(13) 118.7(4) no
C(11) C(12) C(13) 121.7(5) no
C(12) C(13) C(14) 118.5(5) no
C(9) C(14) C(13) 121.0(4) no
N(2) C(15) C(1) 108.9(3) yes
N(2) C(16) C(17) 104.1(4) yes
C(16) C(17) C(18) 105.0(4) yes
C(17) C(18) C(19) 104.5(4) yes
N(2) C(19) C(18) 102.6(4) yes

loop_
_geom_bond_atom_site_label_1
_geom_bond_atom_site_label_2
_geom_bond_distance
_geom_bond_publ_flag
Zn(1) Cl(1) 2.196(2) yes
Zn(1) Cl(2) 2.222(2) yes
Zn(1) N(1) 2.029(3) yes
Zn(1) N(2) 2.157(3) yes
Cl(3) C(12) 1.748(5) yes
N(1) C(1) 1.321(5) yes
N(1) C(2) 1.390(5) yes
N(2) C(15) 1.474(5) yes
N(2) C(16) 1.487(5) yes
N(2) C(19) 1.476(5) yes
N(3) C(1) 1.357(5) yes
N(3) C(7) 1.398(5) yes
N(3) C(8) 1.467(5) yes
C(1) C(15) 1.497(6) yes
C(2) C(3) 1.396(5) no
C(2) C(7) 1.395(5) no
C(3) C(4) 1.380(6) no
C(4) C(5) 1.398(6) no
C(5) C(6) 1.382(6) no
C(6) C(7) 1.382(5) no
C(8) C(9) 1.512(6) yes
C(9) C(10) 1.394(5) no
C(9) C(14) 1.377(6) no
C(10) C(11) 1.390(6) no
C(11) C(12) 1.371(7) no
C(12) C(13) 1.379(6) no
C(13) C(14) 1.384(6) no
C(16) C(17) 1.527(7) yes
C(17) C(18) 1.534(7) yes
C(18) C(19) 1.514(6) yes
